data_4323774
loop_
_publ_author_name
'F. Albert Cotton'
'John H. Matonic'
'Carlos A. Murillo'

_publ_section_title
;
 Synthesis and Structural Studies of Platinum Complexes Containing
 Monodentate, Bridging, and Chelating Formamidine Ligands
;
_journal_name_full 'Inorganic Chemistry'
_journal_page_first 498
_journal_page_last 503
_journal_paper_doi 10.1021/ic950741e
_journal_volume 35
_journal_year 1996
_chemical_formula_analytical 'C47.09 H3.19 N8.22'
_chemical_formula_moiety 'C26 H24 Cl2 Pt'
_chemical_formula_structural 'Pt Cl2 (C13 H12 N2)2'
_chemical_formula_sum 'C26 H24 Cl2 N4 Pt'
_chemical_formula_weight 658.48
_chemical_name_systematic
;
 trans-dichloro-bis-diphenylformamidine-platinate(II)
;
_space_group_IT_number 14
_symmetry_cell_setting monoclinic
_symmetry_space_group_name_Hall '-P 2ybc'
_symmetry_space_group_name_H-M 'P 1 21/c 1'
_atom_sites_solution_hydrogens geom
_atom_sites_solution_primary direct
_atom_sites_solution_secondary difmap
_audit_creation_method SHELXL
_cell_angle_alpha 90.00
_cell_angle_beta 96.10(2)
_cell_angle_gamma 90.00
_cell_formula_units_Z 8
_cell_length_a 23.427(7)
_cell_length_b 16.677(6)
_cell_length_c 12.980(4)
_cell_measurement_reflns_used 25
_cell_measurement_temperature 293(2)
_cell_measurement_theta_max 12.5
_cell_measurement_theta_min 7.5
_cell_volume 5042(3)
_computing_cell_refinement 'P3 software'
_computing_data_collection 'P3 software'
_computing_data_reduction 'Structure Determination Package'
_computing_molecular_graphics ORTEP
_computing_publication_material 'SHELXL-93 (Sheldrick, 1993)'
_computing_structure_refinement 'SHELXL-93 (Sheldrick, 1993)'
_computing_structure_solution 'SHELXS-86 (Sheldrick, 1990)'
_diffrn_ambient_temperature 293(2)
_diffrn_measurement_device 'Syntex P3'
_diffrn_measurement_method Omega
_diffrn_radiation_monochromator graphite
_diffrn_radiation_source 'sealed tube'
_diffrn_radiation_type MoK\a
_diffrn_radiation_wavelength 0.71073
_diffrn_reflns_av_R_equivalents 0.0000
_diffrn_reflns_av_sigmaI/netI 0.0530
_diffrn_reflns_limit_h_max 25
_diffrn_reflns_limit_h_min 0
_diffrn_reflns_limit_k_max 17
_diffrn_reflns_limit_k_min 0
_diffrn_reflns_limit_l_max 13
_diffrn_reflns_limit_l_min -13
_diffrn_reflns_number 4511
_diffrn_reflns_theta_max 22.60
_diffrn_reflns_theta_min 2.11
_diffrn_standards_decay_% -4.6
_diffrn_standards_interval_count 97
_diffrn_standards_number 153
_exptl_absorpt_coefficient_mu 5.798
_exptl_absorpt_correction_T_max 0.9981
_exptl_absorpt_correction_T_min 0.6590
_exptl_absorpt_correction_type psi-scans
_exptl_crystal_colour yellow
_exptl_crystal_density_diffrn 1.735
_exptl_crystal_description block
_exptl_crystal_F_000 2560
_exptl_crystal_size_max 0.30
_exptl_crystal_size_mid 0.25
_exptl_crystal_size_min 0.15
_refine_diff_density_max 0.742
_refine_diff_density_min -0.476
_refine_diff_density_rms 0.113
_refine_ls_extinction_coef none
_refine_ls_extinction_method none
_refine_ls_goodness_of_fit_all 1.059
_refine_ls_goodness_of_fit_obs 1.044
_refine_ls_hydrogen_treatment 'calculated, ride on carbon atoms'
_refine_ls_matrix_type full
_refine_ls_number_parameters 595
_refine_ls_number_reflns 4509
_refine_ls_number_restraints 0
_refine_ls_restrained_S_all 1.084
_refine_ls_restrained_S_obs 1.044
_refine_ls_R_factor_all 0.0344
_refine_ls_R_factor_obs 0.0327
_refine_ls_shift/esd_max -0.228
_refine_ls_shift/esd_mean 0.020
_refine_ls_structure_factor_coef Fsqd
_refine_ls_weighting_details 'w=1/[\s^2^(Fo^2^)+(0.0241P)^2^+12.6331P] where P=(Fo^2^+2Fc^2^)/3'
_refine_ls_weighting_scheme calc
_refine_ls_wR_factor_all 0.0773
_refine_ls_wR_factor_obs 0.0737
_reflns_number_observed 4435
_reflns_number_total 4511
_reflns_observed_criterion >2sigma(I)
_cod_data_source_file ic950741e_1.cif
_cod_data_source_block C26H24Cl2N4Pt
_cod_depositor_comments
;
The following automatic conversions were performed:

'_refine_ls_weighting_scheme' value 'calc
w=1/[\s^2^(Fo^2^)+(0.0241P)^2^+12.6331P] where P=(Fo^2^+2Fc^2^)/3'
was changed to 'calc'. New tag '_refine_ls_weighting_details' was
created. The value of the new tag was set to
'w=1/[\s^2^(Fo^2^)+(0.0241P)^2^+12.6331P] where P=(Fo^2^+2Fc^2^)/3'.

Automatic conversion script
Id: cif_fix_values 3143 2015-03-26 13:38:13Z robertas 
;
_cod_original_cell_volume 5042.5(28)
_cod_database_code 4323774

loop_
_symmetry_equiv_pos_as_xyz
'x, y, z'
'-x, y+1/2, -z+1/2'
'-x, -y, -z'
'x, -y-1/2, z-1/2'

loop_
_atom_site_aniso_label
_atom_site_aniso_U_11
_atom_site_aniso_U_22
_atom_site_aniso_U_33
_atom_site_aniso_U_23
_atom_site_aniso_U_13
_atom_site_aniso_U_12
Pt1 0.0315(2) 0.0378(3) 0.0410(2) 0.0047(2) 0.0080(2) 0.0019(2)
Cl1 0.084(2) 0.064(2) 0.055(2) -0.014(2) 0.017(2) -0.001(2)
Cl2 0.042(2) 0.042(2) 0.055(2) 0.0005(10) 0.004(1) -0.006(1)
N1 0.037(5) 0.036(5) 0.036(5) 0.005(4) 0.006(4) -0.002(4)
N2 0.023(6) 0.052(6) 0.073(7) 0.007(5) 0.012(5) 0.013(4)
N3 0.046(6) 0.061(6) 0.043(5) 0.006(5) 0.015(5) 0.000(5)
N4 0.037(6) 0.061(7) 0.063(6) 0.006(5) 0.014(5) 0.005(5)
C1 0.045(7) 0.029(6) 0.040(6) 0.003(5) 0.000(5) -0.005(5)
C2 0.060(8) 0.043(7) 0.044(7) 0.006(5) 0.020(6) -0.008(6)
C11 0.022(5) 0.034(6) 0.035(6) -0.002(4) 0.005(4) 0.005(5)
C12 0.031(6) 0.051(7) 0.040(6) 0.005(5) 0.004(5) -0.001(5)
C13 0.036(7) 0.060(8) 0.055(8) -0.008(6) -0.003(6) 0.012(6)
C14 0.042(7) 0.068(9) 0.049(7) 0.007(6) 0.020(6) -0.004(7)
C15 0.042(7) 0.051(8) 0.065(8) 0.024(6) 0.018(6) 0.003(6)
C16 0.031(6) 0.044(7) 0.071(8) 0.009(6) 0.014(6) 0.005(5)
C21 0.036(7) 0.035(6) 0.060(8) 0.008(6) 0.006(6) 0.006(5)
C22 0.039(7) 0.059(8) 0.078(9) 0.011(7) 0.001(6) 0.007(7)
C23 0.07(1) 0.055(9) 0.09(1) 0.027(8) -0.020(9) -0.001(8)
C24 0.06(1) 0.049(9) 0.10(1) 0.003(9) -0.026(9) 0.010(7)
C25 0.059(9) 0.06(1) 0.08(1) -0.005(8) 0.007(8) 0.023(8)
C26 0.044(8) 0.053(8) 0.080(9) 0.003(7) 0.012(7) 0.009(6)
C31 0.052(8) 0.069(9) 0.044(7) 0.012(7) 0.015(6) 0.006(8)
C32 0.07(1) 0.09(1) 0.062(9) 0.016(8) 0.005(7) -0.005(9)
C33 0.10(1) 0.11(1) 0.10(1) 0.04(1) 0.02(1) 0.06(1)
C34 0.08(1) 0.16(2) 0.08(1) 0.05(1) 0.01(1) 0.04(1)
C35 0.07(1) 0.13(1) 0.08(1) 0.033(1) -0.003(9) 0.001(9)
C36 0.06(1) 0.10(1) 0.071(9) 0.019(9) -0.003(8) 0.00(1)
C41 0.041(7) 0.042(7) 0.048(7) 0.005(6) 0.003(6) -0.004(6)
C42 0.047(8) 0.066(9) 0.075(9) 0.004(7) 0.016(7) -0.013(7)
C43 0.061(9) 0.070(9) 0.07(1) 0.009(8) 0.014(7) -0.018(7)
C44 0.07(1) 0.067(9) 0.08(1) 0.024(8) 0.049(9) -0.001(8)
C45 0.07(1) 0.066(9) 0.07(1) 0.026(7) 0.013(8) 0.009(8)
C46 0.042(7) 0.077(9) 0.059(8) 0.019(7) 0.005(6) -0.004(7)
Pt2 0.0309(2) 0.0374(3) 0.0400(2) 0.0045(2) 0.0024(2) -0.0010(2)
Cl3 0.049(2) 0.038(2) 0.051(2) 0.002(1) 0.0136(13) 0.002(1)
Cl4 0.092(3) 0.071(2) 0.050(2) -0.014(2) -0.006(2) 0.009(2)
N5 0.043(5) 0.033(5) 0.032(5) -0.003(4) 0.008(4) 0.002(4)
N6 0.020(5) 0.038(5) 0.048(5) -0.008(4) 0.004(4) -0.011(4)
N7 0.043(6) 0.032(5) 0.047(6) 0.010(4) 0.004(5) 0.009(4)
N8 0.026(5) 0.048(6) 0.058(6) 0.020(5) 0.005(4) 0.002(4)
C3 0.044(7) 0.028(6) 0.038(6) 0.003(5) 0.013(5) 0.000(5)
C4 0.043(7) 0.039(7) 0.045(7) 0.012(5) 0.017(6) 0.012(6)
C51 0.031(6) 0.035(6) 0.050(7) -0.001(5) 0.005(5) -0.003(5)
C52 0.042(7) 0.074(9) 0.033(7) 0.017(6) 0.013(5) -0.001(6)
C53 0.040(8) 0.101(1) 0.063(9) 0.028(8) 0.002(7) 0.003(7)
C54 0.024(7) 0.066(9) 0.08(1) 0.013(7) 0.000(7) 0.002(6)
C55 0.039(8) 0.061(9) 0.08(1) -0.010(7) 0.022(7) -0.008(6)
C56 0.034(7) 0.049(7) 0.057(7) -0.003(6) 0.015(6) -0.007(5)
C61 0.033(6) 0.040(7) 0.039(7) -0.005(5) 0.008(5) 0.004(5)
C62 0.036(7) 0.041(7) 0.045(7) -0.003(5) 0.007(5) -0.001(5)
C63 0.039(7) 0.071(9) 0.048(7) -0.005(7) 0.005(6) -0.018(7)
C64 0.059(8) 0.049(8) 0.055(8) -0.002(6) 0.008(6) -0.036(7)
C65 0.069(9) 0.026(7) 0.09(1) 0.020(6) -0.008(8) -0.022(6)
C66 0.048(8) 0.055(8) 0.068(8) 0.015(7) -0.010(6) -0.006(6)
C71 0.046(7) 0.052(8) 0.032(6) 0.019(5) 0.007(5) -0.007(6)
C72 0.043(8) 0.057(8) 0.058(8) 0.020(6) 0.000(6) -0.002(6)
C73 0.041(8) 0.096(11) 0.051(8) 0.019(7) 0.003(6) -0.004(7)
C74 0.060(9) 0.085(11) 0.056(8) 0.012(7) 0.021(7) -0.031(8)
C75 0.08(1) 0.058(9) 0.059(8) 0.001(7) 0.002(7) -0.027(8)
C76 0.062(8) 0.052(8) 0.042(7) 0.002(6) 0.000(6) -0.005(7)
C81 0.039(7) 0.059(8) 0.046(7) 0.006(6) 0.017(6) 0.005(6)
C82 0.038(7) 0.059(9) 0.081(9) 0.026(7) 0.015(7) 0.004(6)
C83 0.07(1) 0.11(1) 0.08(1) 0.06(1) 0.049(9) 0.03(1)
C84 0.06(1) 0.15(1) 0.06(1) 0.02(1) 0.006(8) 0.04(1)
C85 0.07(1) 0.15(1) 0.045(8) -0.03(1) -0.006(8) 0.01(1)
C86 0.045(8) 0.08(1) 0.063(8) -0.010(7) 0.004(7) 0.009(7)

loop_
_atom_site_label
_atom_site_type_symbol
_atom_site_fract_x
_atom_site_fract_y
_atom_site_fract_z
_atom_site_U_iso_or_equiv
_atom_site_thermal_displace_type
_atom_site_occupancy
_atom_site_calc_flag
_atom_site_refinement_flags
_atom_site_disorder_group
Pt1 Pt 0.09236(2) 0.05863(2) 0.11308(3) 0.03646(13) Uani 1 d . .
Cl1 Cl 0.10313(15) 0.1587(2) 0.2358(2) 0.0672(9) Uani 1 d . .
Cl2 Cl 0.07602(11) -0.0405(2) -0.0119(2) 0.0462(7) Uani 1 d . .
N1 N 0.1054(3) 0.1421(5) 0.0026(6) 0.036(2) Uani 1 d . .
N2 N 0.0118(3) 0.1888(5) -0.0110(7) 0.049(2) Uani 1 d . .
N3 N 0.0923(4) -0.0250(6) 0.2263(7) 0.049(2) Uani 1 d . .
N4 N -0.0058(4) -0.0330(6) 0.2390(7) 0.053(2) Uani 1 d . .
C1 C 0.0652(5) 0.1911(6) -0.0362(8) 0.038(3) Uani 1 d . .
H1 H 0.0744(5) 0.2294(6) -0.0838(8) 0.046 Uiso 1 calc R .
C2 C 0.0478(5) -0.0519(6) 0.2683(8) 0.048(3) Uani 1 d . .
H2 H 0.0547(5) -0.0875(6) 0.3234(8) 0.058 Uiso 1 calc R .
C11 C 0.1621(4) 0.1527(6) -0.0228(7) 0.030(2) Uani 1 d . .
C12 C 0.1978(4) 0.0864(7) -0.0242(7) 0.041(3) Uani 1 d . .
H12 H 0.1850(4) 0.0362(7) -0.0057(7) 0.049 Uiso 1 calc R .
C13 C 0.2528(5) 0.0955(8) -0.0535(8) 0.051(3) Uani 1 d . .
H13 H 0.2763(5) 0.0508(8) -0.0575(8) 0.061 Uiso 1 calc R .
C14 C 0.2724(5) 0.1691(8) -0.0762(8) 0.052(3) Uani 1 d . .
H14 H 0.3096(5) 0.1752(8) -0.0938(8) 0.062 Uiso 1 calc R .
C15 C 0.2374(5) 0.2347(7) -0.0731(9) 0.052(3) Uani 1 d . .
H15 H 0.2504(5) 0.2849(7) -0.0915(9) 0.062 Uiso 1 calc R .
C16 C 0.1837(4) 0.2268(7) -0.0432(9) 0.048(3) Uani 1 d . .
H16 H 0.1613(4) 0.2722(7) -0.0365(9) 0.058 Uiso 1 calc R .
C21 C -0.0309(4) 0.2454(6) -0.0485(9) 0.044(3) Uani 1 d . .
C22 C -0.0310(5) 0.2881(7) -0.1405(10) 0.059(3) Uani 1 d . .
H22 H -0.0022(5) 0.2784(7) -0.1830(10) 0.071 Uiso 1 calc R .
C23 C -0.0714(7) 0.3432(8) -0.1696(12) 0.075(4) Uani 1 d . .
H23 H -0.0683(7) 0.3737(8) -0.2287(12) 0.090 Uiso 1 calc R .
C24 C -0.1169(6) 0.3549(8) -0.1142(13) 0.076(4) Uani 1 d . .
H24 H -0.1457(6) 0.3914(8) -0.1358(13) 0.091 Uiso 1 calc R .
C25 C -0.1184(6) 0.3109(8) -0.0255(11) 0.071(4) Uani 1 d . .
H25 H -0.1492(6) 0.3185(8) 0.0133(11) 0.085 Uiso 1 calc R .
C26 C -0.0767(5) 0.2561(7) 0.0092(10) 0.059(3) Uani 1 d . .
H26 H -0.0793(5) 0.2271(7) 0.0697(10) 0.070 Uiso 1 calc R .
C31 C 0.1460(5) -0.0600(8) 0.2597(9) 0.054(3) Uani 1 d . .
C32 C 0.1560(6) -0.1403(10) 0.247(1) 0.076(4) Uani 1 d . .
H32 H 0.1266(6) -0.1727(10) 0.216(1) 0.091 Uiso 1 calc R .
C33 C 0.2087(9) -0.1735(12) 0.278(1) 0.104(6) Uani 1 d . .
H33 H 0.2139(9) -0.2283(12) 0.270(1) 0.125 Uiso 1 calc R .
C34 C 0.2530(8) -0.1294(15) 0.321(1) 0.108(7) Uani 1 d . .
H34 H 0.2880(8) -0.1533(15) 0.344(1) 0.130 Uiso 1 calc R .
C35 C 0.2454(7) -0.0481(13) 0.331(1) 0.098(5) Uani 1 d . .
H35 H 0.2761(7) -0.0157(13) 0.356(1) 0.117 Uiso 1 calc R .
C36 C 0.1905(6) -0.0138(10) 0.302(1) 0.082(4) Uani 1 d . .
H36 H 0.1847(6) 0.0406(10) 0.313(1) 0.098 Uiso 1 calc R .
C41 C 0.0511(5) 0.0543(6) 0.6991(8) 0.044(3) Uani 1 d . .
C42 C 0.1060(5) 0.0550(7) 0.745(1) 0.062(3) Uani 1 d . .
H42 H 0.1131(5) 0.0448(7) 0.815(1) 0.075 Uiso 1 calc R .
C43 C 0.1515(6) 0.0706(7) 0.688(1) 0.068(4) Uani 1 d . .
H43 H 0.1889(6) 0.0709(7) 0.720(1) 0.081 Uiso 1 calc R .
C44 C 0.1408(6) 0.0858(8) 0.583(1) 0.072(4) Uani 1 d . .
H44 H 0.1710(6) 0.0975(8) 0.544(1) 0.087 Uiso 1 calc R .
C45 C 0.0853(6) 0.0837(8) 0.535(1) 0.071(4) Uani 1 d . .
H45 H 0.0782(6) 0.0918(8) 0.464(1) 0.085 Uiso 1 calc R .
C46 C 0.0403(5) 0.0694(7) 0.5939(9) 0.059(3) Uani 1 d . .
H46 H 0.0028(5) 0.0700(7) 0.5624(9) 0.071 Uiso 1 calc R .
Pt2 Pt 0.58931(2) -0.51426(2) 0.41297(3) 0.0361(1) Uani 1 d . .
Cl3 Cl 0.58358(12) -0.4499(2) 0.5680(2) 0.0458(7) Uani 1 d . .
Cl4 Cl 0.5907(2) -0.5811(2) 0.2592(2) 0.0721(1) Uani 1 d . .
N5 N 0.6146(3) -0.6147(5) 0.4909(6) 0.035(2) Uani 1 d . .
N6 N 0.5273(3) -0.6815(5) 0.4818(6) 0.035(2) Uani 1 d . .
N7 N 0.5749(4) -0.4096(5) 0.3340(6) 0.041(2) Uani 1 d . .
N8 N 0.4791(4) -0.4300(5) 0.2774(7) 0.044(2) Uani 1 d . .
C3 C 0.5831(5) -0.6778(6) 0.5094(7) 0.036(3) Uani 1 d . .
H3 H 0.6010(5) -0.7216(6) 0.5434(7) 0.044 Uiso 1 calc R .
C4 C 0.5276(5) -0.3892(6) 0.2826(8) 0.042(3) Uani 1 d . .
H4 H 0.5273(5) -0.3414(6) 0.2457(8) 0.050 Uiso 1 calc R .
C51 C 0.6749(4) -0.6183(6) 0.5299(8) 0.039(3) Uani 1 d . .
C52 C 0.6928(5) -0.6166(7) 0.6321(8) 0.049(3) Uani 1 d . .
H52 H 0.6660(5) -0.6137(7) 0.6798(8) 0.059 Uiso 1 calc R .
C53 C 0.7516(5) -0.6190(8) 0.6671(10) 0.068(4) Uani 1 d . .
H53 H 0.7635(5) -0.6187(8) 0.7378(10) 0.082 Uiso 1 calc R .
C54 C 0.7907(5) -0.6218(7) 0.5986(11) 0.059(3) Uani 1 d . .
H54 H 0.8296(5) -0.6230(7) 0.6215(11) 0.071 Uiso 1 calc R .
C55 C 0.7728(5) -0.6229(7) 0.4948(11) 0.061(3) Uani 1 d . .
H55 H 0.8000(5) -0.6266(7) 0.4478(11) 0.073 Uiso 1 calc R .
C56 C 0.7150(4) -0.6186(6) 0.4579(9) 0.046(3) Uani 1 d . .
H56 H 0.7034(4) -0.6160(6) 0.3872(9) 0.055 Uiso 1 calc R .
C61 C 0.4952(4) -0.7546(6) 0.4837(8) 0.037(3) Uani 1 d . .
C62 C 0.4413(4) -0.7569(6) 0.4294(8) 0.041(3) Uani 1 d . .
H62 H 0.4273(4) -0.7122(6) 0.3921(8) 0.049 Uiso 1 calc R .
C63 C 0.4074(5) -0.8265(8) 0.4300(9) 0.053(3) Uani 1 d . .
H63 H 0.3704(5) -0.8271(8) 0.3962(9) 0.064 Uiso 1 calc R .
C64 C 0.4297(5) -0.8932(7) 0.4809(9) 0.054(3) Uani 1 d . .
H64 H 0.4084(5) -0.9404(7) 0.4781(9) 0.065 Uiso 1 calc R .
C65 C 0.4824(6) -0.8912(6) 0.535(1) 0.064(4) Uani 1 d . .
H65 H 0.4962(6) -0.9367(6) 0.571(1) 0.077 Uiso 1 calc R .
C66 C 0.5168(5) -0.8212(7) 0.5386(9) 0.058(3) Uani 1 d . .
H66 H 0.5528(5) -0.8200(7) 0.5765(9) 0.070 Uiso 1 calc R .
C71 C 0.6241(5) -0.3578(7) 0.3293(8) 0.043(3) Uani 1 d . .
C72 C 0.6749(5) -0.3894(7) 0.3135(8) 0.053(3) Uani 1 d . .
H72 H 0.6786(5) -0.4447(7) 0.3078(8) 0.063 Uiso 1 calc R .
C73 C 0.7222(5) -0.3401(9) 0.3054(9) 0.063(4) Uani 1 d . .
H73 H 0.7574(5) -0.3625(9) 0.2940(9) 0.075 Uiso 1 calc R .
C74 C 0.7169(6) -0.2570(9) 0.3143(9) 0.066(4) Uani 1 d . .
H74 H 0.7483(6) -0.2237(9) 0.3091(9) 0.079 Uiso 1 calc R .
C75 C 0.6647(6) -0.2255(8) 0.3309(9) 0.067(4) Uani 1 d . .
H75 H 0.6605(6) -0.1702(8) 0.3362(9) 0.080 Uiso 1 calc R .
C76 C 0.6180(5) -0.2757(7) 0.3398(8) 0.052(3) Uani 1 d . .
H76 H 0.5829(5) -0.2541(7) 0.3529(8) 0.063 Uiso 1 calc R .
C81 C 0.4281(5) -0.4055(7) 0.2161(8) 0.047(3) Uani 1 d . .
C82 C 0.4140(5) -0.3256(7) 0.203(1) 0.058(3) Uani 1 d . .
H82 H 0.4388(5) -0.2861(7) 0.232(1) 0.070 Uiso 1 calc R .
C83 C 0.3616(7) -0.3041(11) 0.145(1) 0.087(5) Uani 1 d . .
H83 H 0.3514(7) -0.2503(11) 0.138(1) 0.104 Uiso 1 calc R .
C84 C 0.3257(7) -0.3618(14) 0.099(1) 0.094(6) Uani 1 d . .
H84 H 0.2920(7) -0.3473(14) 0.059(1) 0.113 Uiso 1 calc R .
C85 C 0.3398(7) -0.4402(12) 0.113(1) 0.092(5) Uani 1 d . .
H85 H 0.3151(7) -0.4795(12) 0.084(1) 0.111 Uiso 1 calc R .
C86 C 0.3910(5) -0.4631(8) 0.1721(9) 0.064(4) Uani 1 d . .
H86 H 0.3999(5) -0.5171(8) 0.1811(9) 0.076 Uiso 1 calc R .

loop_
_atom_type_symbol
_atom_type_description
_atom_type_scat_dispersion_real
_atom_type_scat_dispersion_imag
_atom_type_scat_source
C C 0.0033 0.0016 'International Tables Vol C Tables 4.2.6.8 and 6.1.1.4'
H H 0.0000 0.0000 'International Tables Vol C Tables 4.2.6.8 and 6.1.1.4'
Pt Pt -1.7033 8.3905 'International Tables Vol C Tables 4.2.6.8 and 6.1.1.4'
Cl Cl 0.1484 0.1585 'International Tables Vol C Tables 4.2.6.8 and 6.1.1.4'
N N 0.0061 0.0033 'International Tables Vol C Tables 4.2.6.8 and 6.1.1.4'

loop_
_geom_angle_atom_site_label_1
_geom_angle_atom_site_label_2
_geom_angle_atom_site_label_3
_geom_angle
_geom_angle_site_symmetry_1
_geom_angle_site_symmetry_3
_geom_angle_publ_flag
N3 Pt1 N1 171.5(3) . . y
N3 Pt1 Cl1 90.4(3) . . y
N1 Pt1 Cl1 88.7(2) . . y
N3 Pt1 Cl2 90.2(3) . . y
N1 Pt1 Cl2 91.2(2) . . y
Cl1 Pt1 Cl2 176.8(1) . . y
C1 N1 C11 119.3(8) . . ?
C1 N1 Pt1 122.7(7) . . ?
C11 N1 Pt1 117.5(6) . . ?
C1 N2 C21 123.0(9) . . ?
C2 N3 C31 117(1) . . ?
C2 N3 Pt1 127.0(8) . . ?
C31 N3 Pt1 115.9(7) . . ?
C2 N4 C41 121.2(9) . 3_556 ?
N1 C1 N2 123.1(9) . . y
N3 C2 N4 125(1) . . y
C16 C11 C12 118.7(9) . . ?
C16 C11 N1 122.1(9) . . ?
C12 C11 N1 119.1(9) . . ?
C11 C12 C13 119(1) . . ?
C14 C13 C12 120(1) . . ?
C13 C14 C15 120(1) . . ?
C16 C15 C14 120(1) . . ?
C15 C16 C11 121(1) . . ?
C26 C21 C22 118(1) . . ?
C26 C21 N2 117(1) . . ?
C22 C21 N2 125(1) . . ?
C23 C22 C21 122(1) . . ?
C22 C23 C24 121(1) . . ?
C23 C24 C25 117(1) . . ?
C24 C25 C26 123(1) . . ?
C25 C26 C21 118(1) . . ?
C36 C31 C32 118(1) . . ?
C36 C31 N3 120(1) . . ?
C32 C31 N3 121(1) . . ?
C31 C32 C33 121(2) . . ?
C34 C33 C32 122(2) . . ?
C33 C34 C35 118(2) . . ?
C34 C35 C36 120(2) . . ?
C31 C36 C35 121(2) . . ?
C42 C41 C46 120(1) . . ?
C42 C41 N4 118(1) . 3_556 ?
C46 C41 N4 122(1) . 3_556 ?
C41 C42 C43 121(1) . . ?
C44 C43 C42 119(1) . . ?
C45 C44 C43 120(1) . . ?
C44 C45 C46 120(1) . . ?
C45 C46 C41 120(1) . . ?
N5 Pt2 N7 172.5(3) . . y
N5 Pt2 Cl4 90.1(2) . . y
N7 Pt2 Cl4 89.7(3) . . y
N5 Pt2 Cl3 89.4(2) . . y
N7 Pt2 Cl3 91.0(2) . . y
Cl4 Pt2 Cl3 177(1) . . y
C3 N5 C51 116.5(8) . . ?
C3 N5 Pt2 127.8(7) . . ?
C51 N5 Pt2 115.7(6) . . ?
C3 N6 C61 122.7(9) . . ?
C4 N7 C71 117.9(9) . . ?
C4 N7 Pt2 125.5(7) . . ?
C71 N7 Pt2 116.3(7) . . ?
C4 N8 C81 123.2(9) . . ?
N6 C3 N5 123(1) . . y
N7 C4 N8 126(1) . . y
C52 C51 C56 120(1) . . ?
C52 C51 N5 122.1(9) . . ?
C56 C51 N5 117.9(9) . . ?
C51 C52 C53 121(1) . . ?
C54 C53 C52 120(1) . . ?
C53 C54 C55 120(1) . . ?
C54 C55 C56 122(1) . . ?
C55 C56 C51 118(1) . . ?
C62 C61 C66 120(1) . . ?
C62 C61 N6 117.9(9) . . ?
C66 C61 N6 122(1) . . ?
C61 C62 C63 121(1) . . ?
C64 C63 C62 119(1) . . ?
C65 C64 C63 121(1) . . ?
C64 C65 C66 121(1) . . ?
C61 C66 C65 118(1) . . ?
C72 C71 C76 121(1) . . ?
C72 C71 N7 120(1) . . ?
C76 C71 N7 120(1) . . ?
C71 C72 C73 121(1) . . ?
C72 C73 C74 120(1) . . ?
C75 C74 C73 119(1) . . ?
C74 C75 C76 120(1) . . ?
C71 C76 C75 120(1) . . ?
C86 C81 C82 119(1) . . ?
C86 C81 N8 119(1) . . ?
C82 C81 N8 121(1) . . ?
C81 C82 C83 119(1) . . ?
C84 C83 C82 121(2) . . ?
C85 C84 C83 119(2) . . ?
C84 C85 C86 121(2) . . ?
C81 C86 C85 120(1) . . ?

loop_
_geom_bond_atom_site_label_1
_geom_bond_atom_site_label_2
_geom_bond_distance
_geom_bond_site_symmetry_2
_geom_bond_publ_flag
Pt1 N3 2.026(9) . y
Pt1 N1 2.045(8) . y
Pt1 Cl1 2.302(3) . y
Pt1 Cl2 2.319(3) . y
N1 C1 1.31(1) . ?
N1 C11 1.41(1) . ?
N2 C1 1.33(1) . ?
N2 C21 1.42(1) . ?
N3 C2 1.31(1) . ?
N3 C31 1.41(1) . ?
N4 C2 1.31(1) . ?
N4 C41 1.44(1) 3_556 ?
C11 C16 1.37(1) . ?
C11 C12 1.39(1) . ?
C12 C13 1.39(1) . ?
C13 C14 1.35(1) . ?
C14 C15 1.37(1) . ?
C15 C16 1.36(1) . ?
C21 C26 1.38(2) . ?
C21 C22 1.39(2) . ?
C22 C23 1.34(2) . ?
C23 C24 1.36(2) . ?
C24 C25 1.37(2) . ?
C25 C26 1.38(2) . ?
C31 C36 1.37(2) . ?
C31 C32 1.37(2) . ?
C32 C33 1.38(2) . ?
C33 C34 1.34(2) . ?
C34 C35 1.37(2) . ?
C35 C36 1.42(2) . ?
C41 C42 1.36(2) . ?
C41 C46 1.39(2) . ?
C41 N4 1.44(1) 3_556 ?
C42 C43 1.39(2) . ?
C43 C44 1.38(2) . ?
C44 C45 1.38(2) . ?
C45 C46 1.38(2) . ?
Pt2 N5 2.014(8) . y
Pt2 N7 2.033(8) . y
Pt2 Cl4 2.289(3) . y
Pt2 Cl3 2.297(3) . y
N5 C3 1.32(1) . ?
N5 C51 1.45(1) . ?
N6 C3 1.32(1) . ?
N6 C61 1.44(1) . ?
N7 C4 1.28(1) . ?
N7 C71 1.45(1) . ?
N8 C4 1.32(1) . ?
N8 C81 1.42(1) . ?
C51 C52 1.35(1) . ?
C51 C56 1.39(1) . ?
C52 C53 1.40(2) . ?
C53 C54 1.34(2) . ?
C54 C55 1.37(2) . ?
C55 C56 1.39(2) . ?
C61 C62 1.38(1) . ?
C61 C66 1.39(1) . ?
C62 C63 1.41(1) . ?
C63 C64 1.37(2) . ?
C64 C65 1.36(2) . ?
C65 C66 1.42(1) . ?
C71 C72 1.34(1) . ?
C71 C76 1.39(2) . ?
C72 C73 1.39(2) . ?
C73 C74 1.40(2) . ?
C74 C75 1.37(2) . ?
C75 C76 1.39(2) . ?
C81 C86 1.38(2) . ?
C81 C82 1.38(2) . ?
C82 C83 1.42(2) . ?
C83 C84 1.37(2) . ?
C84 C85 1.36(2) . ?
C85 C86 1.40(2) . ?
